data_7235681
loop_
_publ_author_name
'Chen, Quan-Liang'
'Huang, Wei'
'Chen, Mao-Long'
'Lin, Jing'
'Cao, Ze-Xing'
'Zhou, Zhao-Hui'

_publ_section_title
;
 Transformations and reductions of \g-octamolybdates with their monomeric
 and dimeric amino polycarboxylates
;
_journal_issue 50
_journal_name_full 'RSC Adv.'
_journal_page_first 26499
_journal_paper_doi 10.1039/C4RA03125C
_journal_volume 4
_journal_year 2014
_chemical_formula_sum 'C8 H32 Mo2 N6 O17'
_chemical_formula_weight 676.28
_space_group_IT_number 2
_space_group_name_Hall '-P 1'
_space_group_name_H-M_alt 'P -1'
_symmetry_space_group_name_H-M 'P -1'
_atom_sites_solution_hydrogens geom
_atom_sites_solution_primary direct
_atom_sites_solution_secondary difmap
_audit_creation_method SHELXL-97
_cell_angle_alpha 109.5420(10)
_cell_angle_beta 90.9030(10)
_cell_angle_gamma 103.5270(10)
_cell_formula_units_Z 2
_cell_length_a 6.7791(3)
_cell_length_b 12.8945(6)
_cell_length_c 14.1217(7)
_cell_measurement_temperature 446(2)
_cell_volume 1125.08(9)
_computing_structure_refinement 'SHELXL-97 (Sheldrick, 1997)'
_computing_structure_solution 'SHELXS-97 (Sheldrick, 1990)'
_diffrn_ambient_temperature 446(2)
_diffrn_measured_fraction_theta_full 0.996
_diffrn_measured_fraction_theta_max 0.996
_diffrn_radiation_monochromator graphite
_diffrn_radiation_source 'fine-focus sealed tube'
_diffrn_radiation_type MoK\a
_diffrn_radiation_wavelength 0.71073
_diffrn_reflns_av_R_equivalents 0.0794
_diffrn_reflns_av_sigmaI/netI 0.0562
_diffrn_reflns_limit_h_max 8
_diffrn_reflns_limit_h_min -8
_diffrn_reflns_limit_k_max 15
_diffrn_reflns_limit_k_min -15
_diffrn_reflns_limit_l_max 17
_diffrn_reflns_limit_l_min -17
_diffrn_reflns_number 11808
_diffrn_reflns_theta_full 26.00
_diffrn_reflns_theta_max 26.00
_diffrn_reflns_theta_min 1.54
_exptl_absorpt_coefficient_mu 1.206
_exptl_absorpt_correction_T_max 0.8213
_exptl_absorpt_correction_T_min 0.6846
_exptl_crystal_density_diffrn 1.996
_exptl_crystal_density_method 'not measured'
_exptl_crystal_F_000 684
_exptl_crystal_size_max 0.34
_exptl_crystal_size_mid 0.23
_exptl_crystal_size_min 0.17
_refine_diff_density_max 0.707
_refine_diff_density_min -0.659
_refine_diff_density_rms 0.110
_refine_ls_extinction_coef 0.0413(14)
_refine_ls_extinction_expression Fc^*^=kFc[1+0.001xFc^2^\l^3^/sin(2\q)]^-1/4^
_refine_ls_extinction_method SHELXL
_refine_ls_goodness_of_fit_ref 1.051
_refine_ls_hydrogen_treatment mixed
_refine_ls_matrix_type full
_refine_ls_number_parameters 353
_refine_ls_number_reflns 4415
_refine_ls_number_restraints 31
_refine_ls_restrained_S_all 1.051
_refine_ls_R_factor_all 0.0325
_refine_ls_R_factor_gt 0.0311
_refine_ls_shift/su_max 0.001
_refine_ls_shift/su_mean 0.000
_refine_ls_structure_factor_coef Fsqd
_refine_ls_weighting_details 'calc w=1/[\s^2^(Fo^2^)+(0.0283P)^2^+1.1882P] where P=(Fo^2^+2Fc^2^)/3'
_refine_ls_weighting_scheme calc
_refine_ls_wR_factor_gt 0.0777
_refine_ls_wR_factor_ref 0.0788
_reflns_number_gt 4249
_reflns_number_total 4415
_reflns_threshold_expression >2sigma(I)
_cod_data_source_file c4ra03125c2.cif
_cod_data_source_block sad
_cod_original_sg_symbol_H-M P-1
_cod_database_code 7235681

loop_
_symmetry_equiv_pos_as_xyz
'x, y, z'
'-x, -y, -z'

loop_
_atom_site_label
_atom_site_type_symbol
_atom_site_fract_x
_atom_site_fract_y
_atom_site_fract_z
_atom_site_U_iso_or_equiv
_atom_site_adp_type
_atom_site_occupancy
_atom_site_symmetry_multiplicity
_atom_site_calc_flag
_atom_site_refinement_flags
Mo1 Mo 0.19775(3) -0.29095(2) 0.061592(16) 0.02150(10) Uani 1 1 d .
Mo2 Mo 0.37726(3) 0.19185(2) 0.433364(16) 0.02228(11) Uani 1 1 d .
N1 N -0.1457(3) -0.3627(2) 0.06622(17) 0.0227(5) Uani 1 1 d .
H1C H -0.1639 -0.4329 0.0710 0.027 Uiso 1 1 calc R
N2 N 0.0306(3) 0.1269(2) 0.39870(17) 0.0232(5) Uani 1 1 d .
H2A H 0.0007 0.0507 0.3639 0.028 Uiso 1 1 calc R
N3 N 0.3256(4) -0.4467(3) 0.3039(2) 0.0398(6) Uani 1 1 d D
N4 N -0.6402(4) -0.2277(3) -0.1773(2) 0.0478(8) Uani 1 1 d D
N5 N 0.1911(6) 0.5113(3) 0.5453(3) 0.0650(11) Uani 1 1 d D
N6 N -0.1433(6) -0.0287(3) -0.1076(3) 0.0579(9) Uani 1 1 d D
O1 O 0.0951(3) -0.15892(18) 0.17920(15) 0.0300(4) Uani 1 1 d .
O2 O -0.1449(3) -0.1054(2) 0.27327(18) 0.0419(5) Uani 1 1 d .
O3 O 0.0203(3) -0.22281(18) -0.02670(15) 0.0306(4) Uani 1 1 d .
O4 O -0.2653(3) -0.2516(2) -0.11981(18) 0.0425(6) Uani 1 1 d .
O5 O 0.2569(3) -0.3415(2) 0.15523(16) 0.0324(5) Uani 1 1 d .
O6 O 0.1897(3) -0.40415(19) -0.04993(16) 0.0331(5) Uani 1 1 d .
O7 O 0.4102(3) -0.1851(2) 0.06296(18) 0.0377(5) Uani 1 1 d .
O11 O 0.2735(3) 0.3132(2) 0.37766(18) 0.0375(5) Uani 1 1 d .
O12 O 0.0286(3) 0.3508(2) 0.29944(17) 0.0386(5) Uani 1 1 d .
O13 O 0.2393(3) 0.2900(2) 0.56094(16) 0.0372(5) Uani 1 1 d .
O14 O -0.0287(4) 0.3001(3) 0.64705(17) 0.0512(7) Uani 1 1 d .
O15 O 0.6035(3) 0.2959(2) 0.48452(17) 0.0363(5) Uani 1 1 d .
O16 O 0.4110(3) 0.1189(2) 0.30921(16) 0.0361(5) Uani 1 1 d .
O17 O 0.3709(3) 0.0907(2) 0.48911(16) 0.0344(5) Uani 1 1 d .
C1 C -0.2256(4) -0.2909(3) 0.1541(2) 0.0319(6) Uani 1 1 d .
H1A H -0.2535 -0.3302 0.2021 0.038 Uiso 1 1 calc R
H1B H -0.3537 -0.2808 0.1319 0.038 Uiso 1 1 calc R
C2 C -0.0837(4) -0.1765(3) 0.2064(2) 0.0273(6) Uani 1 1 d .
C3 C -0.2519(4) -0.3760(3) -0.0302(2) 0.0302(6) Uani 1 1 d .
H3A H -0.3957 -0.3815 -0.0230 0.036 Uiso 1 1 calc R
H3B H -0.2395 -0.4455 -0.0816 0.036 Uiso 1 1 calc R
C4 C -0.1618(4) -0.2758(3) -0.0619(2) 0.0290(6) Uani 1 1 d .
C11 C -0.0494(4) 0.1810(3) 0.3350(2) 0.0306(6) Uani 1 1 d .
H11A H -0.1772 0.1965 0.3578 0.037 Uiso 1 1 calc R
H11B H -0.0777 0.1281 0.2660 0.037 Uiso 1 1 calc R
C12 C 0.0940(4) 0.2900(3) 0.3367(2) 0.0274(6) Uani 1 1 d .
C13 C -0.0616(4) 0.1443(3) 0.4949(2) 0.0310(6) Uani 1 1 d .
H13A H -0.0612 0.0811 0.5174 0.037 Uiso 1 1 calc R
H13B H -0.2021 0.1467 0.4848 0.037 Uiso 1 1 calc R
C14 C 0.0550(5) 0.2538(3) 0.5746(2) 0.0329(7) Uani 1 1 d .
O1W O 0.2898(5) -0.4945(3) -0.2460(2) 0.0610(8) Uani 1 1 d D
O2W O -0.5481(4) -0.1073(3) 0.3224(2) 0.0561(7) Uani 1 1 d D
O3W O 0.7099(5) 0.0089(3) 0.0868(2) 0.0570(7) Uani 1 1 d D
H1 H 0.354(6) -0.400(2) 0.3639(12) 0.068 Uiso 1 1 d D
H3 H 0.280(6) -0.417(3) 0.266(2) 0.068 Uiso 1 1 d D
H4 H 0.237(5) -0.506(2) 0.302(3) 0.068 Uiso 1 1 d D
H6 H -0.746(3) -0.280(2) -0.207(2) 0.068 Uiso 1 1 d D
H7 H -0.674(5) -0.172(2) -0.134(2) 0.068 Uiso 1 1 d D
H8 H -0.579(4) -0.203(3) -0.2215(19) 0.068 Uiso 1 1 d D
H9 H 0.261(6) 0.5746(16) 0.546(3) 0.068 Uiso 1 1 d D
H12 H 0.243(6) 0.459(2) 0.513(3) 0.068 Uiso 1 1 d D
H13 H -0.175(6) -0.0983(10) -0.121(3) 0.068 Uiso 1 1 d D
H14 H -0.029(3) 0.006(3) -0.080(3) 0.068 Uiso 1 1 d D
H16 H -0.181(6) -0.009(3) -0.154(2) 0.068 Uiso 1 1 d D
H1W1 H 0.267(7) -0.462(4) -0.1860(14) 0.068 Uiso 1 1 d D
H2W1 H -0.423(3) -0.102(4) 0.308(3) 0.068 Uiso 1 1 d D
H2W2 H -0.603(7) -0.065(4) 0.300(3) 0.068 Uiso 1 1 d D
H5 H -0.561(4) -0.253(3) -0.149(2) 0.068 Uiso 1 1 d D
H3W2 H 0.612(5) -0.048(3) 0.082(4) 0.068 Uiso 1 1 d D
H3W1 H 0.727(7) -0.015(4) 0.0244(12) 0.068 Uiso 1 1 d D
H1W2 H 0.317(7) -0.471(4) -0.295(3) 0.068 Uiso 1 1 d D

loop_
_atom_site_aniso_label
_atom_site_aniso_U_11
_atom_site_aniso_U_22
_atom_site_aniso_U_33
_atom_site_aniso_U_23
_atom_site_aniso_U_13
_atom_site_aniso_U_12
Mo1 0.01851(14) 0.02103(17) 0.02490(15) 0.00748(11) 0.00004(9) 0.00580(10)
Mo2 0.01851(14) 0.02330(17) 0.02462(15) 0.00698(11) -0.00048(9) 0.00671(10)
N1 0.0217(10) 0.0179(11) 0.0282(11) 0.0076(9) 0.0015(9) 0.0052(9)
N2 0.0202(10) 0.0200(12) 0.0276(11) 0.0058(9) 0.0007(9) 0.0052(9)
N3 0.0467(16) 0.0355(16) 0.0349(14) 0.0107(12) -0.0008(12) 0.0085(13)
N4 0.0325(13) 0.065(2) 0.0520(18) 0.0300(17) -0.0032(12) 0.0105(14)
N5 0.087(3) 0.0283(18) 0.085(3) 0.0218(19) 0.032(2) 0.0208(18)
N6 0.081(2) 0.0398(19) 0.0463(19) 0.0181(16) 0.0012(17) -0.0020(17)
O1 0.0243(9) 0.0249(11) 0.0339(11) 0.0029(9) 0.0004(8) 0.0040(8)
O2 0.0366(11) 0.0296(13) 0.0469(13) -0.0046(10) 0.0070(10) 0.0110(10)
O3 0.0308(10) 0.0255(11) 0.0361(11) 0.0147(9) -0.0056(8) 0.0032(9)
O4 0.0386(12) 0.0539(16) 0.0438(13) 0.0252(12) -0.0065(10) 0.0169(11)
O5 0.0311(10) 0.0389(13) 0.0327(11) 0.0168(10) 0.0008(8) 0.0131(9)
O6 0.0376(11) 0.0293(12) 0.0300(11) 0.0057(9) 0.0051(9) 0.0103(9)
O7 0.0263(10) 0.0331(13) 0.0509(13) 0.0153(11) 0.0031(9) 0.0016(9)
O11 0.0284(10) 0.0334(13) 0.0554(14) 0.0254(11) -0.0068(9) 0.0029(9)
O12 0.0387(12) 0.0372(13) 0.0459(13) 0.0202(11) -0.0035(9) 0.0130(10)
O13 0.0352(11) 0.0335(13) 0.0320(11) -0.0017(9) 0.0053(9) 0.0075(10)
O14 0.0523(14) 0.076(2) 0.0306(12) 0.0101(12) 0.0122(10) 0.0380(14)
O15 0.0252(10) 0.0333(13) 0.0447(12) 0.0096(10) -0.0059(9) 0.0029(9)
O16 0.0344(11) 0.0427(14) 0.0278(10) 0.0077(10) 0.0046(8) 0.0103(10)
O17 0.0353(11) 0.0335(12) 0.0387(12) 0.0174(10) -0.0030(9) 0.0101(9)
C1 0.0251(13) 0.0308(17) 0.0340(15) 0.0058(13) 0.0065(11) 0.0042(12)
C2 0.0263(13) 0.0272(16) 0.0282(14) 0.0074(12) -0.0009(11) 0.0100(12)
C3 0.0263(13) 0.0256(15) 0.0310(14) 0.0032(12) -0.0073(11) 0.0027(12)
C4 0.0310(14) 0.0325(17) 0.0239(13) 0.0062(12) -0.0004(11) 0.0141(13)
C11 0.0252(13) 0.0369(18) 0.0301(14) 0.0129(13) -0.0042(11) 0.0074(12)
C12 0.0290(13) 0.0293(16) 0.0262(13) 0.0090(12) 0.0014(11) 0.0127(12)
C13 0.0283(14) 0.0339(18) 0.0365(16) 0.0178(14) 0.0103(12) 0.0098(12)
C14 0.0422(16) 0.0389(19) 0.0256(14) 0.0127(13) 0.0047(12) 0.0229(14)
O1W 0.092(2) 0.0574(19) 0.0415(15) 0.0148(14) 0.0201(15) 0.0353(17)
O2W 0.0531(16) 0.061(2) 0.0512(16) 0.0099(14) -0.0030(13) 0.0232(15)
O3W 0.0651(18) 0.0401(16) 0.0549(16) 0.0151(13) 0.0009(14) -0.0049(14)

loop_
_atom_type_symbol
_atom_type_description
_atom_type_scat_dispersion_real
_atom_type_scat_dispersion_imag
_atom_type_scat_source
C C 0.0033 0.0016 'International Tables Vol C Tables 4.2.6.8 and 6.1.1.4'
H H 0.0000 0.0000 'International Tables Vol C Tables 4.2.6.8 and 6.1.1.4'
N N 0.0061 0.0033 'International Tables Vol C Tables 4.2.6.8 and 6.1.1.4'
O O 0.0106 0.0060 'International Tables Vol C Tables 4.2.6.8 and 6.1.1.4'
Mo Mo -1.6832 0.6857 'International Tables Vol C Tables 4.2.6.8 and 6.1.1.4'

loop_
_geom_angle_atom_site_label_1
_geom_angle_atom_site_label_2
_geom_angle_atom_site_label_3
_geom_angle
O7 Mo1 O5 105.91(10)
O7 Mo1 O6 105.93(11)
O5 Mo1 O6 103.61(11)
O7 Mo1 O1 87.06(9)
O5 Mo1 O1 87.67(9)
O6 Mo1 O1 159.33(9)
O7 Mo1 O3 88.16(9)
O5 Mo1 O3 158.52(9)
O6 Mo1 O3 87.48(9)
O1 Mo1 O3 76.73(8)
O7 Mo1 N1 153.81(10)
O5 Mo1 N1 90.59(9)
O6 Mo1 N1 89.23(9)
O1 Mo1 N1 73.17(8)
O3 Mo1 N1 70.95(7)
O17 Mo2 O16 101.98(11)
O17 Mo2 O15 105.89(10)
O16 Mo2 O15 106.49(10)
O17 Mo2 O13 89.98(10)
O16 Mo2 O13 159.15(10)
O15 Mo2 O13 86.14(10)
O17 Mo2 O11 159.50(9)
O16 Mo2 O11 87.61(10)
O15 Mo2 O11 88.30(9)
O13 Mo2 O11 76.02(9)
O17 Mo2 N2 88.28(9)
O16 Mo2 N2 91.04(9)
O15 Mo2 N2 154.17(10)
O13 Mo2 N2 72.10(8)
O11 Mo2 N2 73.31(8)
C3 N1 C1 112.5(2)
C3 N1 Mo1 107.72(16)
C1 N1 Mo1 112.14(16)
C11 N2 C13 112.8(2)
C11 N2 Mo2 111.44(16)
C13 N2 Mo2 108.65(17)
C2 O1 Mo1 122.10(19)
C4 O3 Mo1 119.69(18)
C12 O11 Mo2 121.05(19)
C14 O13 Mo2 121.0(2)
N1 C1 C2 113.7(2)
O2 C2 O1 123.8(3)
O2 C2 C1 118.8(3)
O1 C2 C1 117.4(3)
N1 C3 C4 110.1(2)
O4 C4 O3 124.5(3)
O4 C4 C3 119.5(3)
O3 C4 C3 116.0(2)
N2 C11 C12 113.5(2)
O12 C12 O11 124.7(3)
O12 C12 C11 118.2(3)
O11 C12 C11 117.1(2)
N2 C13 C14 110.7(2)
O14 C14 O13 124.7(3)
O14 C14 C13 119.7(3)
O13 C14 C13 115.6(3)

loop_
_geom_bond_atom_site_label_1
_geom_bond_atom_site_label_2
_geom_bond_distance
Mo1 O7 1.732(2)
Mo1 O5 1.736(2)
Mo1 O6 1.742(2)
Mo1 O1 2.200(2)
Mo1 O3 2.2255(19)
Mo1 N1 2.306(2)
Mo2 O17 1.728(2)
Mo2 O16 1.738(2)
Mo2 O15 1.741(2)
Mo2 O13 2.192(2)
Mo2 O11 2.210(2)
Mo2 N2 2.288(2)
N1 C3 1.468(3)
N1 C1 1.476(4)
N2 C11 1.473(3)
N2 C13 1.475(3)
O1 C2 1.270(3)
O2 C2 1.231(4)
O3 C4 1.264(4)
O4 C4 1.230(3)
O11 C12 1.264(3)
O12 C12 1.232(4)
O13 C14 1.269(4)
O14 C14 1.222(4)
C1 C2 1.493(4)
C3 C4 1.506(4)
C11 C12 1.503(4)
C13 C14 1.507(5)
